data_7200264
loop_
_publ_author_name
'Ma, Lu-Fang'
'Wang, Li-Ya'
'Wang, Yao-Yu'
'Du, Miao'
'Wang, Jian-Ge'

_publ_section_title
;
 Synthesis, structures and properties of Mn(II) coordination frameworks
 based on R-isophthalate (R = --CH3 or --C(CH3)3) and various
 dipyridyl-type co-ligands
;
_journal_issue 1
_journal_name_full CrystEngComm
_journal_page_first 109
_journal_paper_doi 10.1039/b811725j
_journal_volume 11
_journal_year 2009
_chemical_formula_sum 'C48 H50 Mn2 N4 O11'
_chemical_formula_weight 968.80
_chemical_name_systematic
;
?
;
_space_group_IT_number 15
_symmetry_cell_setting monoclinic
_symmetry_space_group_name_Hall '-C 2yc'
_symmetry_space_group_name_H-M 'C 1 2/c 1'
_atom_sites_solution_hydrogens geom
_atom_sites_solution_primary direct
_atom_sites_solution_secondary difmap
_audit_creation_method SHELXL-97
_cell_angle_alpha 90.00
_cell_angle_beta 110.495(2)
_cell_angle_gamma 90.00
_cell_formula_units_Z 4
_cell_length_a 24.291(3)
_cell_length_b 13.5583(18)
_cell_length_c 16.280(2)
_cell_measurement_reflns_used 1176
_cell_measurement_temperature 293(2)
_cell_measurement_theta_max 17.98
_cell_measurement_theta_min 2.64
_cell_volume 5022.3(11)
_computing_cell_refinement 'Bruker SMART'
_computing_data_collection 'Bruker SMART'
_computing_data_reduction 'Bruker SAINT'
_computing_molecular_graphics 'Bruker SHELXTL'
_computing_publication_material 'Bruker SHELXTL'
_computing_structure_refinement 'SHELXL-97 (Sheldrick, 1997)'
_computing_structure_solution 'SHELXS-97 (Sheldrick, 1990)'
_diffrn_ambient_temperature 293(2)
_diffrn_measured_fraction_theta_full 0.983
_diffrn_measured_fraction_theta_max 0.983
_diffrn_measurement_device_type 'CCD area detector'
_diffrn_measurement_method 'phi and omega scans'
_diffrn_radiation_monochromator graphite
_diffrn_radiation_source 'fine-focus sealed tube'
_diffrn_radiation_type MoK\a
_diffrn_radiation_wavelength 0.71073
_diffrn_reflns_av_R_equivalents 0.0825
_diffrn_reflns_av_sigmaI/netI 0.0917
_diffrn_reflns_limit_h_max 29
_diffrn_reflns_limit_h_min -29
_diffrn_reflns_limit_k_max 16
_diffrn_reflns_limit_k_min -16
_diffrn_reflns_limit_l_max 19
_diffrn_reflns_limit_l_min -19
_diffrn_reflns_number 15680
_diffrn_reflns_theta_full 25.50
_diffrn_reflns_theta_max 25.50
_diffrn_reflns_theta_min 2.38
_exptl_absorpt_coefficient_mu 0.562
_exptl_absorpt_correction_T_max 0.9249
_exptl_absorpt_correction_T_min 0.9075
_exptl_absorpt_correction_type multi-scan
_exptl_absorpt_process_details sadabs
_exptl_crystal_colour yellow
_exptl_crystal_density_diffrn 1.281
_exptl_crystal_density_method 'not measured'
_exptl_crystal_description block
_exptl_crystal_F_000 2016
_exptl_crystal_size_max 0.18
_exptl_crystal_size_mid 0.16
_exptl_crystal_size_min 0.14
_refine_diff_density_max 2.170
_refine_diff_density_min -0.901
_refine_diff_density_rms 0.112
_refine_ls_extinction_method none
_refine_ls_goodness_of_fit_ref 1.055
_refine_ls_hydrogen_treatment constr
_refine_ls_matrix_type full
_refine_ls_number_parameters 297
_refine_ls_number_reflns 4606
_refine_ls_number_restraints 54
_refine_ls_restrained_S_all 1.053
_refine_ls_R_factor_all 0.1949
_refine_ls_R_factor_gt 0.1318
_refine_ls_shift/su_max 0.000
_refine_ls_shift/su_mean 0.000
_refine_ls_structure_factor_coef Fsqd
_refine_ls_weighting_details 'calc w=1/[\s^2^(Fo^2^)+(0.0986P)^2^+90.0721P] where P=(Fo^2^+2Fc^2^)/3'
_refine_ls_weighting_scheme calc
_refine_ls_wR_factor_gt 0.2909
_refine_ls_wR_factor_ref 0.3305
_reflns_number_gt 2638
_reflns_number_total 4606
_reflns_threshold_expression >2sigma(I)
_cod_data_source_file b811725j.txt
_cod_data_source_block b
_cod_depositor_comments
;
The following automatic conversions were performed:
'_symmetry_cell_setting' value 'Monoclinic' changed to 'monoclinic'
according to '/home/saulius/struct/CIF-dictionaries/cif_core.dic'
dictionary named 'cif_core.dic' version 2.4.1 from 2010-06-29.

Automatic conversion script
Id: cif_fix_enum 1527 2010-12-29 10:47:43Z saulius 
;
_cod_original_cell_volume 5022.5(12)
_cod_original_sg_symbol_H-M C2/c
_cod_database_code 7200264

loop_
_symmetry_equiv_pos_as_xyz
'x, y, z'
'-x, y, -z+1/2'
'x+1/2, y+1/2, z'
'-x+1/2, y+1/2, -z+1/2'
'-x, -y, -z'
'x, -y, z-1/2'
'-x+1/2, -y+1/2, -z'
'x+1/2, -y+1/2, z-1/2'

loop_
_atom_site_label
_atom_site_type_symbol
_atom_site_fract_x
_atom_site_fract_y
_atom_site_fract_z
_atom_site_U_iso_or_equiv
_atom_site_adp_type
_atom_site_occupancy
_atom_site_symmetry_multiplicity
_atom_site_calc_flag
_atom_site_refinement_flags
_atom_site_disorder_assembly
_atom_site_disorder_group
C10 C 0.3555(9) 0.3205(13) 0.6990(11) 0.126(6) Uani 0.759(16) 1 d PGU A 1
H10A H 0.3143 0.3280 0.6883 0.189 Uiso 0.759(16) 1 calc PR A 1
H10B H 0.3739 0.3843 0.7075 0.189 Uiso 0.759(16) 1 calc PR A 1
H10C H 0.3731 0.2812 0.7506 0.189 Uiso 0.759(16) 1 calc PR A 1
C11 C 0.3280(7) 0.1727(11) 0.6033(9) 0.086(5) Uani 0.759(16) 1 d PGU A 1
H11A H 0.3400 0.1322 0.5642 0.128 Uiso 0.759(16) 1 calc PR A 1
H11B H 0.2869 0.1875 0.5770 0.128 Uiso 0.759(16) 1 calc PR A 1
H11C H 0.3350 0.1382 0.6575 0.128 Uiso 0.759(16) 1 calc PR A 1
C12 C 0.4277(6) 0.2435(13) 0.6425(11) 0.094(5) Uani 0.759(16) 1 d PGU A 1
H12A H 0.4404 0.2014 0.6931 0.141 Uiso 0.759(16) 1 calc PR A 1
H12B H 0.4512 0.3024 0.6543 0.141 Uiso 0.759(16) 1 calc PR A 1
H12C H 0.4321 0.2096 0.5934 0.141 Uiso 0.759(16) 1 calc PR A 1
C10' C 0.3216(8) 0.2832(14) 0.6737(12) 0.126(6) Uani 0.241(16) 1 d PGU A 2
H10D H 0.3265 0.2288 0.7134 0.189 Uiso 0.241(16) 1 calc PR A 2
H10E H 0.2818 0.2848 0.6336 0.189 Uiso 0.241(16) 1 calc PR A 2
H10F H 0.3304 0.3437 0.7063 0.189 Uiso 0.241(16) 1 calc PR A 2
C11' C 0.3608(8) 0.1613(10) 0.5949(9) 0.086(5) Uani 0.241(16) 1 d PGU A 2
H11D H 0.3861 0.1501 0.5620 0.128 Uiso 0.241(16) 1 calc PR A 2
H11E H 0.3211 0.1448 0.5596 0.128 Uiso 0.241(16) 1 calc PR A 2
H11F H 0.3732 0.1209 0.6466 0.128 Uiso 0.241(16) 1 calc PR A 2
C12' C 0.4245(7) 0.2966(12) 0.6792(10) 0.094(5) Uani 0.241(16) 1 d PGU A 2
H12D H 0.4396 0.2460 0.7226 0.141 Uiso 0.241(16) 1 calc PR A 2
H12E H 0.4239 0.3583 0.7077 0.141 Uiso 0.241(16) 1 calc PR A 2
H12F H 0.4492 0.3021 0.6446 0.141 Uiso 0.241(16) 1 calc PR A 2
Mn1 Mn 0.29459(7) 0.26481(9) 0.13576(9) 0.0488(5) Uani 1 1 d . . .
O1 O 0.3350(3) 0.3760(5) 0.2433(4) 0.0642(19) Uani 1 1 d . . .
O2 O 0.3196(4) 0.2276(5) 0.2836(5) 0.072(2) Uani 1 1 d . . .
O3 O 0.3000(4) 0.6351(5) 0.5422(5) 0.070(2) Uani 1 1 d . . .
O4 O 0.2479(3) 0.6285(4) 0.3975(4) 0.0615(19) Uani 1 1 d . . .
O5 O 0.4722(7) 0.4696(11) 0.313(2) 0.330(16) Uani 1 1 d . . .
H1W H 0.4645 0.5104 0.2725 0.495 Uiso 1 1 d R . .
H2W H 0.4959 0.4899 0.3599 0.495 Uiso 1 1 d R . .
N1 N 0.2080(4) 0.3417(6) 0.1235(5) 0.054(2) Uani 1 1 d . . .
N2 N -0.1210(4) 0.7000(6) 0.1328(5) 0.054(2) Uani 1 1 d . . .
C1 C 0.3263(4) 0.3582(6) 0.3847(6) 0.045(2) Uani 1 1 d . . .
C2 C 0.3081(4) 0.4529(6) 0.3881(6) 0.049(2) Uani 1 1 d . . .
H2 H 0.2975 0.4924 0.3383 0.058 Uiso 1 1 calc R . .
C3 C 0.3055(4) 0.4897(6) 0.4652(6) 0.048(2) Uani 1 1 d . . .
C4 C 0.3257(4) 0.4331(7) 0.5413(6) 0.049(2) Uani 1 1 d . . .
H4 H 0.3280 0.4612 0.5945 0.058 Uiso 1 1 calc R . .
C5 C 0.3421(5) 0.3364(7) 0.5394(6) 0.054(2) Uani 1 1 d . A .
C6 C 0.3431(4) 0.2999(7) 0.4595(6) 0.049(2) Uani 1 1 d . . .
H6 H 0.3553 0.2355 0.4565 0.058 Uiso 1 1 calc R . .
C7 C 0.3282(4) 0.3171(7) 0.2996(6) 0.052(2) Uani 1 1 d . . .
C8 C 0.2820(5) 0.5921(7) 0.4683(6) 0.054(2) Uani 1 1 d . . .
C9 C 0.3639(6) 0.2705(9) 0.6216(7) 0.085(4) Uani 1 1 d . . .
C13 C 0.2072(5) 0.4375(8) 0.1424(7) 0.066(3) Uani 1 1 d . . .
H13 H 0.2424 0.4724 0.1580 0.079 Uiso 1 1 calc R . .
C14 C 0.1580(5) 0.4870(7) 0.1403(7) 0.062(3) Uani 1 1 d . . .
H14 H 0.1603 0.5539 0.1537 0.074 Uiso 1 1 calc R . .
C15 C 0.1055(5) 0.4397(8) 0.1188(7) 0.061(3) Uani 1 1 d . . .
C16 C 0.1056(5) 0.3391(7) 0.0977(6) 0.059(3) Uani 1 1 d . . .
H16 H 0.0710 0.3028 0.0810 0.071 Uiso 1 1 calc R . .
C17 C 0.1557(5) 0.2964(7) 0.1017(7) 0.059(3) Uani 1 1 d . . .
H17 H 0.1544 0.2296 0.0883 0.071 Uiso 1 1 calc R . .
C18 C 0.0515(5) 0.4836(9) 0.1164(7) 0.068(3) Uani 1 1 d . . .
H18 H 0.0187 0.4428 0.1008 0.082 Uiso 1 1 calc R . .
C19 C 0.0435(5) 0.5776(9) 0.1343(7) 0.069(3) Uani 1 1 d . . .
H19 H 0.0754 0.6204 0.1483 0.082 Uiso 1 1 calc R . .
C20 C -0.1116(5) 0.6023(7) 0.1320(8) 0.068(3) Uani 1 1 d . . .
H20 H -0.1421 0.5608 0.1319 0.082 Uiso 1 1 calc R . .
C21 C -0.0622(5) 0.5598(8) 0.1313(8) 0.072(3) Uani 1 1 d . . .
H21 H -0.0600 0.4914 0.1298 0.086 Uiso 1 1 calc R . .
C22 C -0.0138(5) 0.6169(8) 0.1327(6) 0.061(3) Uani 1 1 d . . .
C23 C -0.0210(5) 0.7180(8) 0.1357(8) 0.071(3) Uani 1 1 d . . .
H23 H 0.0094 0.7606 0.1378 0.085 Uiso 1 1 calc R . .
C24 C -0.0739(5) 0.7544(7) 0.1354(7) 0.069(3) Uani 1 1 d . . .
H24 H -0.0775 0.8226 0.1373 0.083 Uiso 1 1 calc R . .
O6 O 0.4641(15) 0.511(2) 0.488(3) 0.27(2) Uani 0.50 1 d P B -1
H3W H 0.4599 0.5733 0.4810 0.398 Uiso 0.50 1 d PR B -1
H4W H 0.4327 0.4835 0.4613 0.398 Uiso 0.50 1 d PR B -1

loop_
_atom_site_aniso_label
_atom_site_aniso_U_11
_atom_site_aniso_U_22
_atom_site_aniso_U_33
_atom_site_aniso_U_23
_atom_site_aniso_U_13
_atom_site_aniso_U_12
C10 0.138(9) 0.125(8) 0.114(8) 0.011(6) 0.042(6) 0.003(6)
C11 0.088(7) 0.084(6) 0.087(6) 0.020(5) 0.032(5) 0.001(6)
C12 0.092(7) 0.082(7) 0.087(7) 0.009(5) 0.006(5) 0.008(6)
C10' 0.138(9) 0.125(8) 0.114(8) 0.011(6) 0.042(6) 0.003(6)
C11' 0.088(7) 0.084(6) 0.087(6) 0.020(5) 0.032(5) 0.001(6)
C12' 0.092(7) 0.082(7) 0.087(7) 0.009(5) 0.006(5) 0.008(6)
Mn1 0.0754(11) 0.0348(7) 0.0399(8) -0.0024(6) 0.0246(7) -0.0080(7)
O1 0.092(6) 0.057(4) 0.048(4) -0.004(3) 0.030(4) 0.012(4)
O2 0.116(6) 0.042(4) 0.063(4) -0.013(3) 0.037(4) 0.002(4)
O3 0.105(6) 0.051(4) 0.059(4) -0.020(3) 0.036(4) 0.008(4)
O4 0.079(5) 0.041(4) 0.056(4) 0.005(3) 0.013(4) 0.018(3)
O5 0.128(13) 0.136(13) 0.72(5) 0.05(2) 0.15(2) 0.059(11)
N1 0.057(5) 0.051(5) 0.060(5) -0.001(4) 0.026(4) -0.014(4)
N2 0.075(6) 0.045(4) 0.049(5) -0.001(3) 0.028(4) 0.003(4)
C1 0.058(6) 0.038(5) 0.042(5) -0.004(4) 0.020(4) 0.013(4)
C2 0.071(7) 0.034(5) 0.036(5) 0.001(4) 0.013(4) 0.007(4)
C3 0.069(6) 0.032(4) 0.044(5) -0.004(4) 0.021(5) 0.013(4)
C4 0.054(6) 0.058(6) 0.037(5) 0.004(4) 0.019(4) 0.014(5)
C5 0.066(7) 0.048(5) 0.046(5) 0.008(4) 0.017(5) 0.015(5)
C6 0.060(6) 0.038(5) 0.046(5) -0.001(4) 0.017(4) 0.013(4)
C7 0.047(6) 0.049(6) 0.056(6) -0.012(5) 0.013(5) 0.012(4)
C8 0.073(7) 0.040(5) 0.054(6) -0.007(4) 0.028(5) 0.006(5)
C9 0.131(11) 0.075(8) 0.047(6) 0.024(6) 0.029(7) 0.049(8)
C13 0.062(7) 0.050(6) 0.083(8) -0.001(5) 0.021(6) -0.001(5)
C14 0.061(7) 0.044(5) 0.077(7) 0.000(5) 0.020(6) -0.007(5)
C15 0.063(7) 0.065(7) 0.057(6) 0.002(5) 0.022(5) 0.010(6)
C16 0.068(7) 0.054(6) 0.061(6) -0.009(5) 0.028(5) -0.014(5)
C17 0.059(7) 0.048(6) 0.073(7) -0.003(5) 0.026(5) 0.003(5)
C18 0.064(7) 0.073(8) 0.060(7) -0.010(6) 0.013(5) -0.008(6)
C19 0.077(8) 0.069(7) 0.060(7) -0.004(6) 0.025(6) -0.002(6)
C20 0.077(8) 0.044(6) 0.102(9) -0.001(5) 0.055(7) 0.000(5)
C21 0.077(8) 0.052(6) 0.097(9) -0.002(6) 0.046(7) 0.010(6)
C22 0.081(8) 0.053(6) 0.045(6) -0.003(4) 0.017(5) 0.001(6)
C23 0.064(7) 0.052(6) 0.090(8) -0.004(6) 0.020(6) 0.005(6)
C24 0.092(9) 0.035(5) 0.079(8) -0.008(5) 0.027(6) -0.001(6)
O6 0.23(4) 0.079(18) 0.49(7) -0.03(3) 0.13(5) -0.02(2)

loop_
_atom_type_symbol
_atom_type_description
_atom_type_scat_dispersion_real
_atom_type_scat_dispersion_imag
_atom_type_scat_source
C C 0.0033 0.0016 'International Tables Vol C Tables 4.2.6.8 and 6.1.1.4'
H H 0.0000 0.0000 'International Tables Vol C Tables 4.2.6.8 and 6.1.1.4'
N N 0.0061 0.0033 'International Tables Vol C Tables 4.2.6.8 and 6.1.1.4'
O O 0.0106 0.0060 'International Tables Vol C Tables 4.2.6.8 and 6.1.1.4'
Mn Mn 0.3368 0.7283 'International Tables Vol C Tables 4.2.6.8 and 6.1.1.4'

loop_
_geom_angle_atom_site_label_1
_geom_angle_atom_site_label_2
_geom_angle_atom_site_label_3
_geom_angle
_geom_angle_site_symmetry_1
_geom_angle_site_symmetry_3
_geom_angle_publ_flag
C9 C10 H10A 109.5 . . ?
C9 C10 H10B 109.5 . . ?
H10A C10 H10B 109.5 . . ?
C9 C10 H10C 109.5 . . ?
H10A C10 H10C 109.5 . . ?
H10B C10 H10C 109.5 . . ?
C9 C11 H11A 109.5 . . ?
C9 C11 H11B 109.5 . . ?
H11A C11 H11B 109.5 . . ?
C9 C11 H11C 109.5 . . ?
H11A C11 H11C 109.5 . . ?
H11B C11 H11C 109.5 . . ?
C9 C12 H12A 109.5 . . ?
C9 C12 H12B 109.5 . . ?
H12A C12 H12B 109.5 . . ?
C9 C12 H12C 109.5 . . ?
H12A C12 H12C 109.5 . . ?
H12B C12 H12C 109.5 . . ?
C9 C10' H10D 109.5 . . ?
C9 C10' H10E 109.5 . . ?
H10D C10' H10E 109.5 . . ?
C9 C10' H10F 109.5 . . ?
H10D C10' H10F 109.5 . . ?
H10E C10' H10F 109.5 . . ?
C9 C11' H11D 109.5 . . ?
C9 C11' H11E 109.5 . . ?
H11D C11' H11E 109.5 . . ?
C9 C11' H11F 109.5 . . ?
H11D C11' H11F 109.5 . . ?
H11E C11' H11F 109.5 . . ?
C9 C12' H12D 109.5 . . ?
C9 C12' H12E 109.5 . . ?
H12D C12' H12E 109.5 . . ?
C9 C12' H12F 109.5 . . ?
H12D C12' H12F 109.5 . . ?
H12E C12' H12F 109.5 . . ?
O3 Mn1 O4 122.6(3) 6_565 4_545 ?
O3 Mn1 N2 87.0(3) 6_565 3_545 ?
O4 Mn1 N2 91.2(3) 4_545 3_545 ?
O3 Mn1 O1 90.6(3) 6_565 . ?
O4 Mn1 O1 146.2(3) 4_545 . ?
N2 Mn1 O1 97.2(3) 3_545 . ?
O3 Mn1 N1 86.0(3) 6_565 . ?
O4 Mn1 N1 91.4(3) 4_545 . ?
N2 Mn1 N1 172.8(3) 3_545 . ?
O1 Mn1 N1 84.3(3) . . ?
O3 Mn1 O2 147.2(3) 6_565 . ?
O4 Mn1 O2 90.2(3) 4_545 . ?
N2 Mn1 O2 91.6(3) 3_545 . ?
O1 Mn1 O2 57.1(2) . . ?
N1 Mn1 O2 95.1(3) . . ?
O3 Mn1 C7 119.7(3) 6_565 . ?
O4 Mn1 C7 117.1(3) 4_545 . ?
N2 Mn1 C7 99.6(3) 3_545 . ?
O1 Mn1 C7 29.2(3) . . ?
N1 Mn1 C7 85.1(3) . . ?
O2 Mn1 C7 28.6(3) . . ?
C7 O1 Mn1 90.5(6) . . ?
C7 O2 Mn1 88.2(6) . . ?
C8 O3 Mn1 155.0(7) . 6_566 ?
C8 O4 Mn1 133.5(6) . 4 ?
H1W O5 H2W 113.7 . . ?
C13 N1 C17 114.6(9) . . ?
C13 N1 Mn1 120.6(7) . . ?
C17 N1 Mn1 124.7(7) . . ?
C20 N2 C24 113.2(9) . . ?
C20 N2 Mn1 123.0(7) . 3_455 ?
C24 N2 Mn1 123.7(7) . 3_455 ?
C2 C1 C6 120.0(8) . . ?
C2 C1 C7 119.9(8) . . ?
C6 C1 C7 120.1(8) . . ?
C1 C2 C3 119.9(8) . . ?
C1 C2 H2 120.1 . . ?
C3 C2 H2 120.1 . . ?
C2 C3 C4 119.9(8) . . ?
C2 C3 C8 120.3(8) . . ?
C4 C3 C8 119.8(8) . . ?
C5 C4 C3 121.4(8) . . ?
C5 C4 H4 119.3 . . ?
C3 C4 H4 119.3 . . ?
C4 C5 C6 117.3(8) . . ?
C4 C5 C9 123.2(9) . . ?
C6 C5 C9 119.3(8) . . ?
C1 C6 C5 121.3(8) . . ?
C1 C6 H6 119.4 . . ?
C5 C6 H6 119.4 . . ?
O2 C7 O1 121.2(9) . . ?
O2 C7 C1 119.7(9) . . ?
O1 C7 C1 119.0(8) . . ?
O2 C7 Mn1 63.2(5) . . ?
O1 C7 Mn1 60.3(5) . . ?
C1 C7 Mn1 160.5(6) . . ?
O4 C8 O3 125.8(9) . . ?
O4 C8 C3 117.7(8) . . ?
O3 C8 C3 116.5(9) . . ?
C12' C9 C10 76.0(7) . . ?
C12' C9 C12 37.2(4) . . ?
C10 C9 C12 110.4(10) . . ?
C12' C9 C11' 110.3(9) . . ?
C10 C9 C11' 131.5(11) . . ?
C12 C9 C11' 77.0(7) . . ?
C12' C9 C5 112.0(12) . . ?
C10 C9 C5 111.1(11) . . ?
C12 C9 C5 110.5(11) . . ?
C11' C9 C5 110.2(10) . . ?
C12' C9 C10' 109.1(9) . . ?
C10 C9 C10' 35.4(4) . . ?
C12 C9 C10' 136.5(10) . . ?
C11' C9 C10' 106.5(10) . . ?
C5 C9 C10' 108.5(11) . . ?
C12' C9 C11 133.5(10) . . ?
C10 C9 C11 108.2(10) . . ?
C12 C9 C11 107.4(9) . . ?
C11' C9 C11 32.6(3) . . ?
C5 C9 C11 109.2(10) . . ?
C10' C9 C11 76.4(8) . . ?
N1 C13 C14 123.8(10) . . ?
N1 C13 H13 118.1 . . ?
C14 C13 H13 118.1 . . ?
C15 C14 C13 120.7(10) . . ?
C15 C14 H14 119.6 . . ?
C13 C14 H14 119.6 . . ?
C14 C15 C16 116.0(10) . . ?
C14 C15 C18 125.4(10) . . ?
C16 C15 C18 118.6(11) . . ?
C17 C16 C15 119.4(10) . . ?
C17 C16 H16 120.3 . . ?
C15 C16 H16 120.3 . . ?
C16 C17 N1 125.5(10) . . ?
C16 C17 H17 117.3 . . ?
N1 C17 H17 117.3 . . ?
C19 C18 C15 126.4(11) . . ?
C19 C18 H18 116.8 . . ?
C15 C18 H18 116.8 . . ?
C18 C19 C22 123.1(11) . . ?
C18 C19 H19 118.4 . . ?
C22 C19 H19 118.4 . . ?
C21 C20 N2 125.6(11) . . ?
C21 C20 H20 117.2 . . ?
N2 C20 H20 117.2 . . ?
C20 C21 C22 120.9(10) . . ?
C20 C21 H21 119.6 . . ?
C22 C21 H21 119.6 . . ?
C23 C22 C21 115.5(11) . . ?
C23 C22 C19 119.0(11) . . ?
C21 C22 C19 125.4(10) . . ?
C24 C23 C22 119.1(11) . . ?
C24 C23 H23 120.5 . . ?
C22 C23 H23 120.5 . . ?
N2 C24 C23 125.8(10) . . ?
N2 C24 H24 117.1 . . ?
C23 C24 H24 117.1 . . ?
H3W O6 H4W 109.6 . . ?

loop_
_geom_bond_atom_site_label_1
_geom_bond_atom_site_label_2
_geom_bond_distance
_geom_bond_site_symmetry_2
_geom_bond_publ_flag
C10 C9 1.507(18) . ?
C10 H10A 0.9600 . ?
C10 H10B 0.9600 . ?
C10 H10C 0.9600 . ?
C11 C9 1.557(19) . ?
C11 H11A 0.9600 . ?
C11 H11B 0.9600 . ?
C11 H11C 0.9600 . ?
C12 C9 1.511(18) . ?
C12 H12A 0.9600 . ?
C12 H12B 0.9600 . ?
C12 H12C 0.9600 . ?
C10' C9 1.554(19) . ?
C10' H10D 0.9600 . ?
C10' H10E 0.9600 . ?
C10' H10F 0.9600 . ?
C11' C9 1.537(17) . ?
C11' H11D 0.9600 . ?
C11' H11E 0.9600 . ?
C11' H11F 0.9600 . ?
C12' C9 1.485(19) . ?
C12' H12D 0.9600 . ?
C12' H12E 0.9600 . ?
C12' H12F 0.9600 . ?
Mn1 O3 2.078(6) 6_565 ?
Mn1 O4 2.093(6) 4_545 ?
Mn1 N2 2.246(9) 3_545 ?
Mn1 O1 2.257(7) . ?
Mn1 N1 2.292(9) . ?
Mn1 O2 2.322(7) . ?
Mn1 C7 2.600(9) . ?
O1 C7 1.269(12) . ?
O2 C7 1.244(11) . ?
O3 C8 1.269(11) . ?
O3 Mn1 2.078(6) 6_566 ?
O4 C8 1.261(11) . ?
O4 Mn1 2.093(6) 4 ?
O5 H1W 0.8317 . ?
O5 H2W 0.8258 . ?
N1 C13 1.337(13) . ?
N1 C17 1.344(12) . ?
N2 C20 1.345(12) . ?
N2 C24 1.351(13) . ?
N2 Mn1 2.246(9) 3_455 ?
C1 C2 1.365(11) . ?
C1 C6 1.387(12) . ?
C1 C7 1.510(12) . ?
C2 C3 1.372(12) . ?
C2 H2 0.9300 . ?
C3 C4 1.393(12) . ?
C3 C8 1.509(12) . ?
C4 C5 1.374(13) . ?
C4 H4 0.9300 . ?
C5 C6 1.400(12) . ?
C5 C9 1.540(13) . ?
C6 H6 0.9300 . ?
C13 C14 1.361(14) . ?
C13 H13 0.9300 . ?
C14 C15 1.360(14) . ?
C14 H14 0.9300 . ?
C15 C16 1.407(14) . ?
C15 C18 1.427(15) . ?
C16 C17 1.327(14) . ?
C16 H16 0.9300 . ?
C17 H17 0.9300 . ?
C18 C19 1.337(15) . ?
C18 H18 0.9300 . ?
C19 C22 1.482(16) . ?
C19 H19 0.9300 . ?
C20 C21 1.335(14) . ?
C20 H20 0.9300 . ?
C21 C22 1.403(15) . ?
C21 H21 0.9300 . ?
C22 C23 1.385(14) . ?
C23 C24 1.374(15) . ?
C23 H23 0.9300 . ?
C24 H24 0.9300 . ?
O6 H3W 0.8508 . ?
O6 H4W 0.8241 . ?

loop_
_geom_hbond_atom_site_label_D
_geom_hbond_atom_site_label_H
_geom_hbond_atom_site_label_A
_geom_hbond_distance_DH
_geom_hbond_distance_HA
_geom_hbond_distance_DA
_geom_hbond_angle_DHA
_geom_hbond_site_symmetry_A
O5 H1W O5 0.83 2.47 2.83(5) 106.8 2_655
O5 H2W O6 0.83 2.32 3.07(6) 151.5 5_666
O5 H2W O6 0.83 2.48 2.97(6) 119.5 .

loop_
_geom_torsion_atom_site_label_1
_geom_torsion_atom_site_label_2
_geom_torsion_atom_site_label_3
_geom_torsion_atom_site_label_4
_geom_torsion
_geom_torsion_site_symmetry_1
_geom_torsion_site_symmetry_2
_geom_torsion_site_symmetry_3
_geom_torsion_site_symmetry_4
_geom_torsion_publ_flag
O3 Mn1 O1 C7 176.1(6) 6_565 . . . ?
O4 Mn1 O1 C7 6.3(8) 4_545 . . . ?
N2 Mn1 O1 C7 -96.8(6) 3_545 . . . ?
N1 Mn1 O1 C7 90.2(6) . . . . ?
O2 Mn1 O1 C7 -9.6(5) . . . . ?
O3 Mn1 O2 C7 20.5(9) 6_565 . . . ?
O4 Mn1 O2 C7 -161.4(6) 4_545 . . . ?
N2 Mn1 O2 C7 107.4(6) 3_545 . . . ?
O1 Mn1 O2 C7 9.8(6) . . . . ?
N1 Mn1 O2 C7 -70.0(6) . . . . ?
O3 Mn1 N1 C13 -60.7(8) 6_565 . . . ?
O4 Mn1 N1 C13 176.7(8) 4_545 . . . ?
N2 Mn1 N1 C13 -72(3) 3_545 . . . ?
O1 Mn1 N1 C13 30.3(8) . . . . ?
O2 Mn1 N1 C13 86.4(8) . . . . ?
C7 Mn1 N1 C13 59.6(8) . . . . ?
O3 Mn1 N1 C17 122.6(8) 6_565 . . . ?
O4 Mn1 N1 C17 0.0(8) 4_545 . . . ?
N2 Mn1 N1 C17 111(2) 3_545 . . . ?
O1 Mn1 N1 C17 -146.4(8) . . . . ?
O2 Mn1 N1 C17 -90.2(8) . . . . ?
C7 Mn1 N1 C17 -117.0(8) . . . . ?
C6 C1 C2 C3 -1.2(15) . . . . ?
C7 C1 C2 C3 179.0(9) . . . . ?
C1 C2 C3 C4 4.9(15) . . . . ?
C1 C2 C3 C8 -176.3(9) . . . . ?
C2 C3 C4 C5 -7.5(16) . . . . ?
C8 C3 C4 C5 173.7(9) . . . . ?
C3 C4 C5 C6 6.0(15) . . . . ?
C3 C4 C5 C9 -179.3(11) . . . . ?
C2 C1 C6 C5 -0.2(15) . . . . ?
C7 C1 C6 C5 179.6(9) . . . . ?
C4 C5 C6 C1 -2.2(15) . . . . ?
C9 C5 C6 C1 -177.1(10) . . . . ?
Mn1 O2 C7 O1 -17.4(10) . . . . ?
Mn1 O2 C7 C1 158.1(8) . . . . ?
Mn1 O1 C7 O2 17.9(10) . . . . ?
Mn1 O1 C7 C1 -157.6(8) . . . . ?
C2 C1 C7 O2 -149.2(10) . . . . ?
C6 C1 C7 O2 31.1(14) . . . . ?
C2 C1 C7 O1 26.4(14) . . . . ?
C6 C1 C7 O1 -153.4(9) . . . . ?
C2 C1 C7 Mn1 -56(3) . . . . ?
C6 C1 C7 Mn1 124.3(19) . . . . ?
O3 Mn1 C7 O2 -167.4(6) 6_565 . . . ?
O4 Mn1 C7 O2 21.0(7) 4_545 . . . ?
N2 Mn1 C7 O2 -75.3(6) 3_545 . . . ?
O1 Mn1 C7 O2 -162.9(10) . . . . ?
N1 Mn1 C7 O2 110.1(6) . . . . ?
O3 Mn1 C7 O1 -4.5(7) 6_565 . . . ?
O4 Mn1 C7 O1 -176.1(5) 4_545 . . . ?
N2 Mn1 C7 O1 87.6(6) 3_545 . . . ?
N1 Mn1 C7 O1 -87.0(6) . . . . ?
O2 Mn1 C7 O1 162.9(10) . . . . ?
O3 Mn1 C7 C1 89(2) 6_565 . . . ?
O4 Mn1 C7 C1 -83(2) 4_545 . . . ?
N2 Mn1 C7 C1 -179(2) 3_545 . . . ?
O1 Mn1 C7 C1 93(2) . . . . ?
N1 Mn1 C7 C1 6(2) . . . . ?
O2 Mn1 C7 C1 -104(2) . . . . ?
Mn1 O4 C8 O3 -0.4(17) 4 . . . ?
Mn1 O4 C8 C3 -178.2(7) 4 . . . ?
Mn1 O3 C8 O4 27(2) 6_566 . . . ?
Mn1 O3 C8 C3 -155.0(13) 6_566 . . . ?
C2 C3 C8 O4 23.3(15) . . . . ?
C4 C3 C8 O4 -157.9(10) . . . . ?
C2 C3 C8 O3 -154.7(10) . . . . ?
C4 C3 C8 O3 24.1(14) . . . . ?
C4 C5 C9 C12' -73.9(15) . . . . ?
C6 C5 C9 C12' 100.7(13) . . . . ?
C4 C5 C9 C10 9.1(18) . . . . ?
C6 C5 C9 C10 -176.3(12) . . . . ?
C4 C5 C9 C12 -113.9(13) . . . . ?
C6 C5 C9 C12 60.8(15) . . . . ?
C4 C5 C9 C11' 162.9(12) . . . . ?
C6 C5 C9 C11' -22.5(16) . . . . ?
C4 C5 C9 C10' 46.7(16) . . . . ?
C6 C5 C9 C10' -138.7(12) . . . . ?
C4 C5 C9 C11 128.3(12) . . . . ?
C6 C5 C9 C11 -57.1(15) . . . . ?
C17 N1 C13 C14 -0.1(16) . . . . ?
Mn1 N1 C13 C14 -177.0(8) . . . . ?
N1 C13 C14 C15 0.6(18) . . . . ?
C13 C14 C15 C16 -1.3(16) . . . . ?
C13 C14 C15 C18 178.5(11) . . . . ?
C14 C15 C16 C17 1.5(15) . . . . ?
C18 C15 C16 C17 -178.3(10) . . . . ?
C15 C16 C17 N1 -1.1(17) . . . . ?
C13 N1 C17 C16 0.3(16) . . . . ?
Mn1 N1 C17 C16 177.2(8) . . . . ?
C14 C15 C18 C19 0.3(19) . . . . ?
C16 C15 C18 C19 -179.9(11) . . . . ?
C15 C18 C19 C22 -178.2(10) . . . . ?
C24 N2 C20 C21 -1.8(17) . . . . ?
Mn1 N2 C20 C21 -179.2(10) 3_455 . . . ?
N2 C20 C21 C22 1(2) . . . . ?
C20 C21 C22 C23 0.5(17) . . . . ?
C20 C21 C22 C19 178.4(11) . . . . ?
C18 C19 C22 C23 -167.9(11) . . . . ?
C18 C19 C22 C21 14.2(17) . . . . ?
C21 C22 C23 C24 -1.1(17) . . . . ?
C19 C22 C23 C24 -179.1(10) . . . . ?
C20 N2 C24 C23 1.2(16) . . . . ?
Mn1 N2 C24 C23 178.5(9) 3_455 . . . ?
C22 C23 C24 N2 0.2(18) . . . . ?
